data_4089093
loop_
_publ_author_name
'Belyaev, Andrey'
'Dau, Thuy Minh'
'J\"anis, Janne'
'Grachova, Elena V.'
'Tunik, Sergey P.'
'Koshevoy, Igor O.'

_publ_section_title
;
 Low-Nuclearity Alkynyl d10Clusters Supported by Chelating Multidentate
 Phosphines
;
_journal_issue 21
_journal_name_full Organometallics
_journal_page_first 3763
_journal_paper_doi 10.1021/acs.organomet.6b00701
_journal_volume 35
_journal_year 2016
_chemical_formula_moiety 'C124 H94 Ag4 P8, 2(F6 P), 2(C3 H6 O)'
_chemical_formula_sum 'C130 H106 Ag4 F12 O2 P10'
_chemical_formula_weight 2669.32
_space_group_crystal_system triclinic
_space_group_IT_number 2
_space_group_name_Hall '-P 1'
_space_group_name_H-M_alt 'P -1'
_atom_sites_solution_hydrogens geom
_audit_creation_method SHELXL-2014/7
_cell_angle_alpha 79.070(6)
_cell_angle_beta 77.794(5)
_cell_angle_gamma 74.218(6)
_cell_formula_units_Z 1
_cell_length_a 13.960(4)
_cell_length_b 14.277(4)
_cell_length_c 16.035(5)
_cell_measurement_reflns_used 9731
_cell_measurement_temperature 150(2)
_cell_measurement_theta_max 30.19
_cell_measurement_theta_min 2.83
_cell_volume 2976.1(15)
_computing_cell_refinement 'SAINT (Bruker AXS, 2009)'
_computing_data_collection 'APEX2 (Bruker AXS, 2010)'
_computing_data_reduction 'SAINT (Bruker AXS, 2009)'
_computing_molecular_graphics 'Diamond v.4.03 (Brandenburg, 2014)'
_computing_publication_material 'SHELXL-2014 (Sheldrick, 2014)'
_computing_structure_refinement 'SHELXL-2014/7 (Sheldrick, 2014)'
_computing_structure_solution 'SHELXS-2014 (Sheldrick, 2014)'
_diffrn_ambient_temperature 150(2)
_diffrn_detector_area_resol_mean 16
_diffrn_measured_fraction_theta_full 0.998
_diffrn_measured_fraction_theta_max 0.997
_diffrn_measurement_device '62mm x 62mm CCD camera on \k-goniostat'
_diffrn_measurement_device_type 'Bruker KAPPA APEX II CCD'
_diffrn_measurement_method '\f scans and \w scans with \k offset'
_diffrn_radiation_monochromator 'horizontally mounted graphite crystal'
_diffrn_radiation_source 'sealed tube'
_diffrn_radiation_type MoK\a
_diffrn_radiation_wavelength 0.71073
_diffrn_reflns_av_R_equivalents 0.0198
_diffrn_reflns_av_unetI/netI 0.0182
_diffrn_reflns_Laue_measured_fraction_full 0.998
_diffrn_reflns_Laue_measured_fraction_max 0.997
_diffrn_reflns_limit_h_max 17
_diffrn_reflns_limit_h_min -17
_diffrn_reflns_limit_k_max 15
_diffrn_reflns_limit_k_min -17
_diffrn_reflns_limit_l_max 19
_diffrn_reflns_limit_l_min -19
_diffrn_reflns_number 44025
_diffrn_reflns_point_group_measured_fraction_full 0.998
_diffrn_reflns_point_group_measured_fraction_max 0.997
_diffrn_reflns_theta_full 25.242
_diffrn_reflns_theta_max 25.999
_diffrn_reflns_theta_min 1.995
_exptl_absorpt_coefficient_mu 0.853
_exptl_absorpt_correction_T_max 0.746
_exptl_absorpt_correction_T_min 0.591
_exptl_absorpt_correction_type multi-scan
_exptl_absorpt_process_details 'SADABS (Sheldrick, 2008)'
_exptl_crystal_colour colourless
_exptl_crystal_density_diffrn 1.489
_exptl_crystal_description block
_exptl_crystal_F_000 1348
_exptl_crystal_size_max 0.629
_exptl_crystal_size_mid 0.544
_exptl_crystal_size_min 0.344
_refine_diff_density_max 1.718
_refine_diff_density_min -1.319
_refine_diff_density_rms 0.069
_refine_ls_extinction_method none
_refine_ls_goodness_of_fit_ref 1.026
_refine_ls_hydrogen_treatment constr
_refine_ls_matrix_type full
_refine_ls_number_parameters 700
_refine_ls_number_reflns 11659
_refine_ls_number_restraints 0
_refine_ls_restrained_S_all 1.026
_refine_ls_R_factor_all 0.0333
_refine_ls_R_factor_gt 0.0290
_refine_ls_shift/su_max 0.004
_refine_ls_shift/su_mean 0.000
_refine_ls_structure_factor_coef Fsqd
_refine_ls_weighting_details 'w=1/[\s^2^(Fo^2^)+(0.0355P)^2^+4.1415P] where P=(Fo^2^+2Fc^2^)/3'
_refine_ls_weighting_scheme calc
_refine_ls_wR_factor_gt 0.0730
_refine_ls_wR_factor_ref 0.0760
_reflns_Friedel_coverage 0.000
_reflns_number_gt 10509
_reflns_number_total 11659
_reflns_threshold_expression 'I > 2\s(I)'
_cod_data_source_file om6b00701_si_002.cif
_cod_data_source_block 7
_cod_original_cell_volume 2976.2(15)
_cod_database_code 4089093
_shelx_shelxl_version_number 2014/7
_shelx_space_group_comment
;
The symmetry employed for this shelxl refinement is uniquely defined
by the following loop, which should always be used as a source of
symmetry information in preference to the above space-group names.
They are only intended as comments.
;
_shelx_estimated_absorpt_t_min 0.616
_shelx_estimated_absorpt_t_max 0.758

loop_
_space_group_symop_operation_xyz
'x, y, z'
'-x, -y, -z'

loop_
_atom_site_label
_atom_site_type_symbol
_atom_site_fract_x
_atom_site_fract_y
_atom_site_fract_z
_atom_site_U_iso_or_equiv
_atom_site_adp_type
_atom_site_occupancy
_atom_site_site_symmetry_order
_atom_site_calc_flag
_atom_site_refinement_flags_posn
_atom_site_refinement_flags_adp
C1 C 0.98147(18) 0.87401(18) 0.53535(15) 0.0237(5) Uani 1 1 d . .
C2 C 0.93779(18) 0.80903(18) 0.54878(16) 0.0259(5) Uani 1 1 d . .
C3 C 0.88598(19) 0.73080(18) 0.56316(17) 0.0285(5) Uani 1 1 d . .
C4 C 0.9127(3) 0.6589(2) 0.50806(19) 0.0405(7) Uani 1 1 d . .
H4 H 0.9645 0.6616 0.4592 0.049 Uiso 1 1 calc R U
C5 C 0.8625(3) 0.5831(2) 0.5257(2) 0.0494(8) Uani 1 1 d . .
H5 H 0.8807 0.5342 0.4887 0.059 Uiso 1 1 calc R U
C6 C 0.7870(3) 0.5783(2) 0.5961(2) 0.0451(8) Uani 1 1 d . .
H6 H 0.7534 0.5265 0.6069 0.054 Uiso 1 1 calc R U
C7 C 0.7600(2) 0.6483(2) 0.6509(2) 0.0413(7) Uani 1 1 d . .
H7 H 0.7079 0.6448 0.6994 0.050 Uiso 1 1 calc R U
C8 C 0.8096(2) 0.7242(2) 0.63481(19) 0.0340(6) Uani 1 1 d . .
H8 H 0.7914 0.7720 0.6729 0.041 Uiso 1 1 calc R U
C9 C 1.31791(17) 0.99138(18) 0.43602(15) 0.0242(5) Uani 1 1 d . .
C10 C 1.3126(2) 0.9362(2) 0.37433(18) 0.0359(6) Uani 1 1 d . .
H10 H 1.2831 0.8814 0.3918 0.043 Uiso 1 1 calc R U
C11 C 1.3498(2) 0.9609(2) 0.28826(19) 0.0438(7) Uani 1 1 d . .
H11 H 1.3459 0.9230 0.2469 0.053 Uiso 1 1 calc R U
C12 C 1.3932(2) 1.0410(2) 0.26197(18) 0.0408(7) Uani 1 1 d . .
H12 H 1.4188 1.0579 0.2028 0.049 Uiso 1 1 calc R U
C13 C 1.3989(2) 1.0959(2) 0.32242(18) 0.0351(6) Uani 1 1 d . .
H13 H 1.4289 1.1504 0.3047 0.042 Uiso 1 1 calc R U
C14 C 1.36094(19) 1.07185(18) 0.40914(16) 0.0279(5) Uani 1 1 d . .
H14 H 1.3643 1.1104 0.4502 0.033 Uiso 1 1 calc R U
C15 C 1.27250(18) 1.04851(17) 0.60725(15) 0.0228(5) Uani 1 1 d . .
C16 C 1.36576(19) 1.0526(2) 0.62359(17) 0.0296(5) Uani 1 1 d . .
H16 H 1.4252 1.0056 0.6042 0.036 Uiso 1 1 calc R U
C17 C 1.3720(2) 1.1249(2) 0.66802(18) 0.0362(6) Uani 1 1 d . .
H17 H 1.4355 1.1272 0.6789 0.043 Uiso 1 1 calc R U
C18 C 1.2855(2) 1.1935(2) 0.6963(2) 0.0410(7) Uani 1 1 d . .
H18 H 1.2898 1.2433 0.7262 0.049 Uiso 1 1 calc R U
C19 C 1.1929(2) 1.1897(2) 0.6812(2) 0.0447(7) Uani 1 1 d . .
H19 H 1.1337 1.2365 0.7012 0.054 Uiso 1 1 calc R U
C20 C 1.1860(2) 1.11748(19) 0.63665(17) 0.0313(6) Uani 1 1 d . .
H20 H 1.1221 1.1153 0.6264 0.038 Uiso 1 1 calc R U
C21 C 1.35263(17) 0.84166(16) 0.58219(15) 0.0198(4) Uani 1 1 d . .
C22 C 1.44977(18) 0.82097(18) 0.53308(16) 0.0249(5) Uani 1 1 d . .
H22 H 1.4670 0.8666 0.4845 0.030 Uiso 1 1 calc R U
C23 C 1.52150(18) 0.73525(19) 0.55374(17) 0.0273(5) Uani 1 1 d . .
H23 H 1.5870 0.7230 0.5198 0.033 Uiso 1 1 calc R U
C24 C 1.49714(18) 0.66768(18) 0.62404(16) 0.0271(5) Uani 1 1 d . .
H24 H 1.5457 0.6086 0.6381 0.032 Uiso 1 1 calc R U
C25 C 1.40113(18) 0.68667(17) 0.67403(16) 0.0242(5) Uani 1 1 d . .
H25 H 1.3849 0.6399 0.7220 0.029 Uiso 1 1 calc R U
C26 C 1.32814(16) 0.77301(16) 0.65518(14) 0.0191(4) Uani 1 1 d . .
C27 C 1.19053(17) 0.88804(16) 0.78291(14) 0.0189(4) Uani 1 1 d . .
C28 C 1.27699(18) 0.90881(18) 0.79932(15) 0.0244(5) Uani 1 1 d . .
H28 H 1.3420 0.8738 0.7751 0.029 Uiso 1 1 calc R U
C29 C 1.26860(19) 0.97983(19) 0.85040(17) 0.0295(5) Uani 1 1 d . .
H29 H 1.3277 0.9931 0.8610 0.035 Uiso 1 1 calc R U
C30 C 1.1741(2) 1.0314(2) 0.88593(18) 0.0318(6) Uani 1 1 d . .
H30 H 1.1686 1.0800 0.9209 0.038 Uiso 1 1 calc R U
C31 C 1.08717(19) 1.01215(19) 0.87053(17) 0.0286(5) Uani 1 1 d . .
H31 H 1.0227 1.0477 0.8952 0.034 Uiso 1 1 calc R U
C32 C 1.09397(17) 0.94072(17) 0.81888(15) 0.0211(5) Uani 1 1 d . .
C33 C 1.20266(17) 0.68401(16) 0.80389(14) 0.0205(5) Uani 1 1 d . .
C34 C 1.25833(19) 0.66981(18) 0.87084(16) 0.0260(5) Uani 1 1 d . .
H34 H 1.2983 0.7140 0.8709 0.031 Uiso 1 1 calc R U
C35 C 1.2550(2) 0.5913(2) 0.93692(17) 0.0348(6) Uani 1 1 d . .
H35 H 1.2940 0.5811 0.9811 0.042 Uiso 1 1 calc R U
C36 C 1.1948(2) 0.5280(2) 0.93834(18) 0.0379(7) Uani 1 1 d . .
H36 H 1.1921 0.4750 0.9839 0.045 Uiso 1 1 calc R U
C37 C 1.1384(2) 0.54185(19) 0.87316(17) 0.0316(6) Uani 1 1 d . .
H37 H 1.0963 0.4989 0.8751 0.038 Uiso 1 1 calc R U
C38 C 1.14309(18) 0.61838(17) 0.80491(15) 0.0225(5) Uani 1 1 d . .
C39 C 0.99528(18) 0.54736(17) 0.74851(15) 0.0241(5) Uani 1 1 d . .
C40 C 0.9060(2) 0.5775(2) 0.80580(17) 0.0312(6) Uani 1 1 d . .
H40 H 0.8919 0.6392 0.8258 0.037 Uiso 1 1 calc R U
C41 C 0.8378(2) 0.5187(2) 0.83390(18) 0.0359(6) Uani 1 1 d . .
H41 H 0.7777 0.5396 0.8732 0.043 Uiso 1 1 calc R U
C42 C 0.8580(2) 0.4289(2) 0.80411(19) 0.0375(6) Uani 1 1 d . .
H42 H 0.8118 0.3882 0.8234 0.045 Uiso 1 1 calc R U
C43 C 0.9450(2) 0.3987(2) 0.7466(2) 0.0382(6) Uani 1 1 d . .
H43 H 0.9579 0.3376 0.7260 0.046 Uiso 1 1 calc R U
C44 C 1.0143(2) 0.45746(19) 0.71844(18) 0.0308(6) Uani 1 1 d . .
H44 H 1.0741 0.4362 0.6789 0.037 Uiso 1 1 calc R U
C45 C 1.18145(18) 0.58561(17) 0.63225(15) 0.0229(5) Uani 1 1 d . .
C46 C 1.2558(2) 0.50030(19) 0.65177(17) 0.0312(6) Uani 1 1 d . .
H46 H 1.2476 0.4614 0.7066 0.037 Uiso 1 1 calc R U
C47 C 1.3417(2) 0.4724(2) 0.59097(19) 0.0370(6) Uani 1 1 d . .
H47 H 1.3914 0.4141 0.6043 0.044 Uiso 1 1 calc R U
C48 C 1.3549(2) 0.5294(2) 0.51130(18) 0.0355(6) Uani 1 1 d . .
H48 H 1.4142 0.5106 0.4705 0.043 Uiso 1 1 calc R U
C49 C 1.2818(2) 0.6135(2) 0.49096(17) 0.0327(6) Uani 1 1 d . .
H49 H 1.2907 0.6522 0.4360 0.039 Uiso 1 1 calc R U
C50 C 1.19487(19) 0.64158(18) 0.55141(16) 0.0274(5) Uani 1 1 d . .
H50 H 1.1447 0.6992 0.5372 0.033 Uiso 1 1 calc R U
C51 C 0.89098(18) 1.03639(18) 0.79639(17) 0.0270(5) Uani 1 1 d . .
C52 C 0.8955(2) 1.0946(2) 0.7156(2) 0.0365(6) Uani 1 1 d . .
H52 H 0.9401 1.0686 0.6674 0.044 Uiso 1 1 calc R U
C53 C 0.8360(3) 1.1892(2) 0.7049(3) 0.0503(9) Uani 1 1 d . .
H53 H 0.8411 1.2288 0.6501 0.060 Uiso 1 1 calc R U
C54 C 0.7695(3) 1.2255(2) 0.7739(3) 0.0569(10) Uani 1 1 d . .
H54 H 0.7276 1.2902 0.7662 0.068 Uiso 1 1 calc R U
C55 C 0.7623(2) 1.1702(3) 0.8545(3) 0.0552(10) Uani 1 1 d . .
H55 H 0.7159 1.1966 0.9016 0.066 Uiso 1 1 calc R U
C56 C 0.8243(2) 1.0739(2) 0.8664(2) 0.0393(7) Uani 1 1 d . .
H56 H 0.8204 1.0353 0.9217 0.047 Uiso 1 1 calc R U
C57 C 0.93564(18) 0.84313(17) 0.90273(15) 0.0234(5) Uani 1 1 d . .
C58 C 0.9983(2) 0.80001(19) 0.96413(17) 0.0314(6) Uani 1 1 d . .
H58 H 1.0631 0.8129 0.9565 0.038 Uiso 1 1 calc R U
C59 C 0.9657(2) 0.7381(2) 1.03657(18) 0.0407(7) Uani 1 1 d . .
H59 H 1.0091 0.7078 1.0775 0.049 Uiso 1 1 calc R U
C60 C 0.8706(3) 0.7207(2) 1.04930(19) 0.0436(7) Uani 1 1 d . .
H60 H 0.8481 0.6802 1.0998 0.052 Uiso 1 1 calc R U
C61 C 0.8081(2) 0.7620(2) 0.98883(19) 0.0402(7) Uani 1 1 d . .
H61 H 0.7431 0.7494 0.9974 0.048 Uiso 1 1 calc R U
C62 C 0.8409(2) 0.8221(2) 0.91517(17) 0.0318(6) Uani 1 1 d . .
H62 H 0.7986 0.8490 0.8730 0.038 Uiso 1 1 calc R U
F1 F 0.56529(16) 0.30240(19) 0.03347(15) 0.0724(7) Uani 1 1 d . .
F2 F 0.40334(19) 0.38909(17) 0.05365(17) 0.0845(8) Uani 1 1 d . .
F3 F 0.35595(15) 0.25647(18) 0.13314(15) 0.0688(6) Uani 1 1 d . .
F4 F 0.51816(17) 0.16875(16) 0.11245(16) 0.0747(7) Uani 1 1 d . .
F5 F 0.4786(2) 0.3058(2) 0.16941(15) 0.0870(8) Uani 1 1 d . .
F6 F 0.4447(2) 0.2493(2) -0.00202(15) 0.0817(7) Uani 1 1 d . .
P1 P 1.26162(4) 0.95587(4) 0.54749(4) 0.02047(12) Uani 1 1 d . .
P2 P 1.20054(4) 0.79152(4) 0.71849(4) 0.01740(12) Uani 1 1 d . .
P3 P 1.07541(5) 0.63457(4) 0.71429(4) 0.02054(12) Uani 1 1 d . .
P4 P 0.97827(4) 0.91474(4) 0.80133(4) 0.02010(12) Uani 1 1 d . .
P5 P 0.46037(6) 0.28024(6) 0.08325(5) 0.03631(17) Uani 1 1 d . .
Ag1 Ag 1.09302(2) 0.95493(2) 0.53456(2) 0.02416(5) Uani 1 1 d . .
Ag2 Ag 1.02056(2) 0.81871(2) 0.67974(2) 0.02147(5) Uani 1 1 d . .
O1 O 0.4327(2) 0.5900(2) 0.30287(16) 0.0731(8) Uani 1 1 d . .
C64 C 0.4794(4) 0.5992(4) 0.2314(3) 0.0753(7) Uani 1 1 d . .
C65 C 0.4654(4) 0.5474(3) 0.1645(3) 0.0753(7) Uani 1 1 d . .
H65A H 0.5094 0.5632 0.1102 0.113 Uiso 1 1 calc R U
H65B H 0.4828 0.4763 0.1831 0.113 Uiso 1 1 calc R U
H65C H 0.3948 0.5686 0.1560 0.113 Uiso 1 1 calc R U
C63 C 0.5532(3) 0.6614(3) 0.2044(3) 0.0753(7) Uani 1 1 d . .
H63B H 0.5827 0.6584 0.1435 0.113 Uiso 1 1 calc R U
H63C H 0.5189 0.7295 0.2123 0.113 Uiso 1 1 calc R U
H63A H 0.6069 0.6373 0.2394 0.113 Uiso 1 1 calc R U

loop_
_atom_site_aniso_label
_atom_site_aniso_U_11
_atom_site_aniso_U_22
_atom_site_aniso_U_33
_atom_site_aniso_U_23
_atom_site_aniso_U_13
_atom_site_aniso_U_12
C1 0.0220(11) 0.0250(12) 0.0242(12) 0.0025(9) -0.0100(9) -0.0052(10)
C2 0.0262(12) 0.0255(12) 0.0266(12) -0.0021(10) -0.0122(10) -0.0028(10)
C3 0.0306(13) 0.0246(12) 0.0343(13) 0.0019(10) -0.0169(11) -0.0088(10)
C4 0.0556(19) 0.0375(16) 0.0348(15) -0.0052(12) -0.0119(13) -0.0184(14)
C5 0.074(2) 0.0391(17) 0.0485(18) -0.0092(14) -0.0234(17) -0.0246(16)
C6 0.0534(19) 0.0396(17) 0.0543(19) 0.0083(14) -0.0264(16) -0.0277(15)
C7 0.0340(15) 0.0442(17) 0.0501(18) 0.0068(14) -0.0164(13) -0.0189(13)
C8 0.0290(14) 0.0331(14) 0.0424(15) -0.0023(12) -0.0128(12) -0.0088(11)
C9 0.0189(11) 0.0269(12) 0.0261(12) 0.0016(10) -0.0060(9) -0.0064(9)
C10 0.0395(15) 0.0429(16) 0.0322(14) -0.0031(12) -0.0062(12) -0.0226(13)
C11 0.0521(19) 0.0562(19) 0.0315(15) -0.0092(13) -0.0079(13) -0.0243(15)
C12 0.0436(17) 0.0501(18) 0.0262(13) 0.0011(12) -0.0023(12) -0.0142(14)
C13 0.0339(14) 0.0343(14) 0.0353(15) 0.0026(12) -0.0026(12) -0.0125(12)
C14 0.0280(13) 0.0264(13) 0.0298(13) -0.0009(10) -0.0049(10) -0.0093(10)
C15 0.0241(12) 0.0205(11) 0.0235(11) 0.0004(9) -0.0041(9) -0.0072(9)
C16 0.0231(12) 0.0335(14) 0.0331(14) -0.0060(11) -0.0009(10) -0.0103(11)
C17 0.0356(15) 0.0433(16) 0.0373(15) -0.0070(12) -0.0048(12) -0.0221(13)
C18 0.0521(18) 0.0321(15) 0.0455(17) -0.0134(13) -0.0093(14) -0.0148(13)
C19 0.0430(17) 0.0336(15) 0.0568(19) -0.0177(14) -0.0129(15) 0.0031(13)
C20 0.0262(13) 0.0285(13) 0.0381(14) -0.0058(11) -0.0111(11) 0.0004(10)
C21 0.0169(11) 0.0202(11) 0.0236(11) -0.0041(9) -0.0057(9) -0.0040(9)
C22 0.0220(12) 0.0257(12) 0.0268(12) -0.0039(10) -0.0014(10) -0.0074(10)
C23 0.0176(11) 0.0291(13) 0.0333(13) -0.0087(10) 0.0002(10) -0.0029(10)
C24 0.0224(12) 0.0213(12) 0.0351(13) -0.0065(10) -0.0073(10) 0.0021(9)
C25 0.0230(12) 0.0218(12) 0.0264(12) -0.0030(9) -0.0057(10) -0.0023(9)
C26 0.0169(11) 0.0206(11) 0.0213(11) -0.0055(9) -0.0041(9) -0.0047(9)
C27 0.0204(11) 0.0187(11) 0.0182(10) -0.0012(8) -0.0042(9) -0.0057(9)
C28 0.0203(11) 0.0280(12) 0.0254(12) -0.0047(10) -0.0045(9) -0.0057(10)
C29 0.0275(13) 0.0337(14) 0.0332(13) -0.0064(11) -0.0114(11) -0.0112(11)
C30 0.0335(14) 0.0317(14) 0.0362(14) -0.0155(11) -0.0095(11) -0.0078(11)
C31 0.0244(12) 0.0288(13) 0.0329(13) -0.0136(11) -0.0029(10) -0.0020(10)
C32 0.0200(11) 0.0221(11) 0.0222(11) -0.0039(9) -0.0045(9) -0.0056(9)
C33 0.0206(11) 0.0196(11) 0.0190(11) -0.0005(9) -0.0025(9) -0.0031(9)
C34 0.0264(12) 0.0260(12) 0.0262(12) -0.0023(10) -0.0082(10) -0.0054(10)
C35 0.0420(16) 0.0346(14) 0.0293(13) 0.0025(11) -0.0181(12) -0.0073(12)
C36 0.0568(18) 0.0292(14) 0.0294(14) 0.0095(11) -0.0171(13) -0.0153(13)
C37 0.0429(15) 0.0254(13) 0.0291(13) 0.0018(10) -0.0103(11) -0.0134(11)
C38 0.0257(12) 0.0195(11) 0.0215(11) -0.0026(9) -0.0062(9) -0.0027(9)
C39 0.0269(12) 0.0213(11) 0.0258(12) -0.0004(9) -0.0087(10) -0.0073(10)
C40 0.0333(14) 0.0293(13) 0.0324(14) -0.0071(11) -0.0031(11) -0.0099(11)
C41 0.0335(14) 0.0435(16) 0.0305(14) -0.0023(12) -0.0021(11) -0.0137(12)
C42 0.0371(15) 0.0375(15) 0.0426(16) 0.0049(12) -0.0107(13) -0.0206(13)
C43 0.0432(16) 0.0254(13) 0.0522(18) -0.0068(12) -0.0128(14) -0.0141(12)
C44 0.0303(13) 0.0266(13) 0.0377(14) -0.0082(11) -0.0057(11) -0.0083(11)
C45 0.0225(11) 0.0221(11) 0.0268(12) -0.0078(9) -0.0056(9) -0.0056(9)
C46 0.0338(14) 0.0279(13) 0.0305(13) -0.0034(11) -0.0091(11) -0.0026(11)
C47 0.0303(14) 0.0357(15) 0.0417(16) -0.0124(12) -0.0111(12) 0.0063(12)
C48 0.0268(13) 0.0439(16) 0.0365(15) -0.0176(12) -0.0025(11) -0.0039(12)
C49 0.0354(14) 0.0361(15) 0.0256(13) -0.0074(11) -0.0008(11) -0.0083(12)
C50 0.0295(13) 0.0253(12) 0.0266(12) -0.0056(10) -0.0056(10) -0.0035(10)
C51 0.0194(11) 0.0209(12) 0.0428(15) -0.0069(10) -0.0091(10) -0.0039(9)
C52 0.0321(14) 0.0299(14) 0.0509(17) 0.0022(12) -0.0197(13) -0.0086(11)
C53 0.0475(19) 0.0275(15) 0.082(3) 0.0031(16) -0.0363(18) -0.0079(14)
C54 0.0442(19) 0.0241(15) 0.111(3) -0.0077(18) -0.042(2) -0.0021(13)
C55 0.0288(15) 0.048(2) 0.095(3) -0.042(2) -0.0064(17) -0.0011(14)
C56 0.0287(14) 0.0327(15) 0.0572(18) -0.0194(13) -0.0022(13) -0.0035(11)
C57 0.0262(12) 0.0201(11) 0.0231(11) -0.0064(9) -0.0008(9) -0.0045(9)
C58 0.0282(13) 0.0314(14) 0.0290(13) -0.0051(11) -0.0018(10) 0.0000(11)
C59 0.0467(17) 0.0331(15) 0.0314(14) 0.0006(12) -0.0045(13) 0.0030(13)
C60 0.062(2) 0.0261(14) 0.0369(16) -0.0023(12) 0.0078(14) -0.0153(14)
C61 0.0444(17) 0.0385(16) 0.0425(16) -0.0083(13) 0.0017(13) -0.0229(13)
C62 0.0332(14) 0.0334(14) 0.0330(14) -0.0073(11) -0.0038(11) -0.0144(11)
F1 0.0500(12) 0.0930(17) 0.0745(15) 0.0236(13) -0.0167(11) -0.0372(12)
F2 0.0732(16) 0.0545(13) 0.0916(18) 0.0233(12) 0.0010(13) 0.0069(11)
F3 0.0414(11) 0.0858(16) 0.0701(14) 0.0194(12) -0.0085(10) -0.0216(11)
F4 0.0568(13) 0.0560(13) 0.0908(17) 0.0180(12) -0.0082(12) -0.0022(10)
F5 0.122(2) 0.102(2) 0.0574(14) -0.0145(13) -0.0285(14) -0.0480(17)
F6 0.0877(17) 0.117(2) 0.0576(14) -0.0210(14) -0.0209(12) -0.0412(16)
P1 0.0170(3) 0.0196(3) 0.0246(3) 0.0004(2) -0.0049(2) -0.0054(2)
P2 0.0158(3) 0.0171(3) 0.0188(3) -0.0021(2) -0.0034(2) -0.0032(2)
P3 0.0235(3) 0.0177(3) 0.0214(3) -0.0022(2) -0.0054(2) -0.0056(2)
P4 0.0171(3) 0.0199(3) 0.0230(3) -0.0045(2) -0.0035(2) -0.0028(2)
P5 0.0339(4) 0.0398(4) 0.0368(4) 0.0024(3) -0.0124(3) -0.0119(3)
Ag1 0.01956(9) 0.02682(10) 0.02784(10) -0.00100(7) -0.00663(7) -0.00842(7)
Ag2 0.02373(10) 0.01985(9) 0.02181(9) -0.00241(7) -0.00733(7) -0.00458(7)
O1 0.0755(19) 0.0802(19) 0.0424(14) 0.0000(13) 0.0008(13) 0.0021(15)
C64 0.0808(17) 0.0798(18) 0.0612(15) 0.0102(13) -0.0217(13) -0.0188(14)
C65 0.0808(17) 0.0798(18) 0.0612(15) 0.0102(13) -0.0217(13) -0.0188(14)
C63 0.0808(17) 0.0798(18) 0.0612(15) 0.0102(13) -0.0217(13) -0.0188(14)

loop_
_atom_type_symbol
_atom_type_description
_atom_type_scat_dispersion_real
_atom_type_scat_dispersion_imag
_atom_type_scat_source
C C 0.0033 0.0016 'International Tables Vol C Tables 4.2.6.8 and 6.1.1.4'
H H 0.0000 0.0000 'International Tables Vol C Tables 4.2.6.8 and 6.1.1.4'
F F 0.0171 0.0103 'International Tables Vol C Tables 4.2.6.8 and 6.1.1.4'
P P 0.1023 0.0942 'International Tables Vol C Tables 4.2.6.8 and 6.1.1.4'
Ag Ag -0.8971 1.1015 'International Tables Vol C Tables 4.2.6.8 and 6.1.1.4'
O O 0.0106 0.0060 'International Tables Vol C Tables 4.2.6.8 and 6.1.1.4'

loop_
_geom_angle_atom_site_label_1
_geom_angle_atom_site_label_2
_geom_angle_atom_site_label_3
_geom_angle
_geom_angle_site_symmetry_1
_geom_angle_site_symmetry_3
C2 C1 Ag1 161.50(19) . .
C2 C1 Ag2 86.50(16) . .
Ag1 C1 Ag2 78.90(7) . .
C2 C1 Ag1 122.16(18) . 2_776
Ag1 C1 Ag1 76.23(8) . 2_776
Ag2 C1 Ag1 129.57(10) . 2_776
C1 C2 C3 178.9(3) . .
C1 C2 Ag2 66.40(15) . .
C3 C2 Ag2 114.51(16) . .
C8 C3 C4 118.8(2) . .
C8 C3 C2 119.8(2) . .
C4 C3 C2 121.4(3) . .
C5 C4 C3 119.4(3) . .
C5 C4 H4 120.3 . .
C3 C4 H4 120.3 . .
C6 C5 C4 121.0(3) . .
C6 C5 H5 119.5 . .
C4 C5 H5 119.5 . .
C5 C6 C7 120.3(3) . .
C5 C6 H6 119.9 . .
C7 C6 H6 119.9 . .
C6 C7 C8 119.7(3) . .
C6 C7 H7 120.2 . .
C8 C7 H7 120.2 . .
C7 C8 C3 120.9(3) . .
C7 C8 H8 119.6 . .
C3 C8 H8 119.6 . .
C14 C9 C10 118.9(2) . .
C14 C9 P1 123.9(2) . .
C10 C9 P1 117.07(19) . .
C11 C10 C9 120.5(3) . .
C11 C10 H10 119.7 . .
C9 C10 H10 119.7 . .
C10 C11 C12 120.2(3) . .
C10 C11 H11 119.9 . .
C12 C11 H11 119.9 . .
C13 C12 C11 119.7(3) . .
C13 C12 H12 120.1 . .
C11 C12 H12 120.1 . .
C12 C13 C14 120.3(3) . .
C12 C13 H13 119.8 . .
C14 C13 H13 119.8 . .
C13 C14 C9 120.3(2) . .
C13 C14 H14 119.9 . .
C9 C14 H14 119.9 . .
C20 C15 C16 119.0(2) . .
C20 C15 P1 119.25(19) . .
C16 C15 P1 121.70(19) . .
C17 C16 C15 120.5(2) . .
C17 C16 H16 119.8 . .
C15 C16 H16 119.8 . .
C18 C17 C16 119.9(3) . .
C18 C17 H17 120.0 . .
C16 C17 H17 120.0 . .
C19 C18 C17 120.1(3) . .
C19 C18 H18 119.9 . .
C17 C18 H18 119.9 . .
C18 C19 C20 120.4(3) . .
C18 C19 H19 119.8 . .
C20 C19 H19 119.8 . .
C15 C20 C19 120.1(2) . .
C15 C20 H20 120.0 . .
C19 C20 H20 120.0 . .
C22 C21 C26 118.6(2) . .
C22 C21 P1 118.20(18) . .
C26 C21 P1 123.15(17) . .
C23 C22 C21 121.6(2) . .
C23 C22 H22 119.2 . .
C21 C22 H22 119.2 . .
C24 C23 C22 119.8(2) . .
C24 C23 H23 120.1 . .
C22 C23 H23 120.1 . .
C23 C24 C25 119.7(2) . .
C23 C24 H24 120.1 . .
C25 C24 H24 120.1 . .
C24 C25 C26 121.5(2) . .
C24 C25 H25 119.3 . .
C26 C25 H25 119.3 . .
C25 C26 C21 118.8(2) . .
C25 C26 P2 120.01(18) . .
C21 C26 P2 121.04(17) . .
C28 C27 C32 119.3(2) . .
C28 C27 P2 121.25(18) . .
C32 C27 P2 119.43(17) . .
C29 C28 C27 120.8(2) . .
C29 C28 H28 119.6 . .
C27 C28 H28 119.6 . .
C30 C29 C28 120.0(2) . .
C30 C29 H29 120.0 . .
C28 C29 H29 120.0 . .
C29 C30 C31 120.2(2) . .
C29 C30 H30 119.9 . .
C31 C30 H30 119.9 . .
C30 C31 C32 120.7(2) . .
C30 C31 H31 119.7 . .
C32 C31 H31 119.7 . .
C31 C32 C27 119.0(2) . .
C31 C32 P4 119.89(18) . .
C27 C32 P4 121.11(17) . .
C38 C33 C34 119.2(2) . .
C38 C33 P2 119.59(17) . .
C34 C33 P2 121.06(18) . .
C35 C34 C33 120.3(2) . .
C35 C34 H34 119.9 . .
C33 C34 H34 119.9 . .
C36 C35 C34 120.2(2) . .
C36 C35 H35 119.9 . .
C34 C35 H35 119.9 . .
C35 C36 C37 120.2(2) . .
C35 C36 H36 119.9 . .
C37 C36 H36 119.9 . .
C36 C37 C38 120.5(2) . .
C36 C37 H37 119.7 . .
C38 C37 H37 119.7 . .
C37 C38 C33 119.6(2) . .
C37 C38 P3 121.73(19) . .
C33 C38 P3 118.69(17) . .
C44 C39 C40 118.9(2) . .
C44 C39 P3 125.0(2) . .
C40 C39 P3 115.95(19) . .
C41 C40 C39 121.0(2) . .
C41 C40 H40 119.5 . .
C39 C40 H40 119.5 . .
C40 C41 C42 119.6(3) . .
C40 C41 H41 120.2 . .
C42 C41 H41 120.2 . .
C43 C42 C41 120.2(3) . .
C43 C42 H42 119.9 . .
C41 C42 H42 119.9 . .
C42 C43 C44 120.5(3) . .
C42 C43 H43 119.8 . .
C44 C43 H43 119.8 . .
C39 C44 C43 119.8(3) . .
C39 C44 H44 120.1 . .
C43 C44 H44 120.1 . .
C50 C45 C46 119.0(2) . .
C50 C45 P3 118.60(18) . .
C46 C45 P3 121.91(19) . .
C47 C46 C45 120.2(2) . .
C47 C46 H46 119.9 . .
C45 C46 H46 119.9 . .
C48 C47 C46 120.3(2) . .
C48 C47 H47 119.8 . .
C46 C47 H47 119.8 . .
C47 C48 C49 120.1(3) . .
C47 C48 H48 119.9 . .
C49 C48 H48 119.9 . .
C48 C49 C50 119.9(3) . .
C48 C49 H49 120.0 . .
C50 C49 H49 120.0 . .
C45 C50 C49 120.4(2) . .
C45 C50 H50 119.8 . .
C49 C50 H50 119.8 . .
C56 C51 C52 119.4(3) . .
C56 C51 P4 124.7(2) . .
C52 C51 P4 115.9(2) . .
C53 C52 C51 121.0(3) . .
C53 C52 H52 119.5 . .
C51 C52 H52 119.5 . .
C54 C53 C52 119.4(3) . .
C54 C53 H53 120.3 . .
C52 C53 H53 120.3 . .
C53 C54 C55 121.3(3) . .
C53 C54 H54 119.3 . .
C55 C54 H54 119.3 . .
C54 C55 C56 119.7(3) . .
C54 C55 H55 120.2 . .
C56 C55 H55 120.2 . .
C51 C56 C55 119.2(3) . .
C51 C56 H56 120.4 . .
C55 C56 H56 120.4 . .
C58 C57 C62 118.8(2) . .
C58 C57 P4 122.24(19) . .
C62 C57 P4 118.60(19) . .
C59 C58 C57 120.0(3) . .
C59 C58 H58 120.0 . .
C57 C58 H58 120.0 . .
C60 C59 C58 120.4(3) . .
C60 C59 H59 119.8 . .
C58 C59 H59 119.8 . .
C61 C60 C59 120.2(3) . .
C61 C60 H60 119.9 . .
C59 C60 H60 119.9 . .
C60 C61 C62 119.8(3) . .
C60 C61 H61 120.1 . .
C62 C61 H61 120.1 . .
C61 C62 C57 120.7(3) . .
C61 C62 H62 119.7 . .
C57 C62 H62 119.7 . .
C15 P1 C9 105.14(11) . .
C15 P1 C21 105.86(11) . .
C9 P1 C21 103.31(11) . .
C15 P1 Ag1 116.40(8) . .
C9 P1 Ag1 102.75(8) . .
C21 P1 Ag1 121.34(8) . .
C26 P2 C27 105.23(10) . .
C26 P2 C33 106.12(10) . .
C27 P2 C33 100.39(10) . .
C26 P2 Ag2 133.64(8) . .
C27 P2 Ag2 106.04(7) . .
C33 P2 Ag2 100.90(8) . .
C39 P3 C45 108.68(11) . .
C39 P3 C38 104.14(11) . .
C45 P3 C38 99.64(11) . .
C39 P3 Ag2 127.71(8) . .
C45 P3 Ag2 110.00(8) . .
C38 P3 Ag2 102.58(8) . .
C57 P4 C51 107.06(12) . .
C57 P4 C32 104.00(11) . .
C51 P4 C32 102.33(11) . .
C57 P4 Ag2 111.54(8) . .
C51 P4 Ag2 121.18(9) . .
C32 P4 Ag2 109.09(8) . .
F2 P5 F5 93.39(16) . .
F2 P5 F6 89.35(16) . .
F5 P5 F6 177.26(16) . .
F2 P5 F1 90.49(13) . .
F5 P5 F1 90.81(14) . .
F6 P5 F1 89.21(14) . .
F2 P5 F3 90.26(13) . .
F5 P5 F3 89.39(14) . .
F6 P5 F3 90.55(14) . .
F1 P5 F3 179.22(14) . .
F2 P5 F4 179.27(16) . .
F5 P5 F4 87.34(15) . .
F6 P5 F4 89.92(15) . .
F1 P5 F4 89.61(13) . .
F3 P5 F4 89.64(12) . .
C1 Ag1 P1 149.88(6) . .
C1 Ag1 C1 103.77(8) . 2_776
P1 Ag1 C1 105.22(6) . 2_776
C1 Ag1 Ag1 57.33(6) . 2_776
P1 Ag1 Ag1 150.80(2) . 2_776
C1 Ag1 Ag1 46.44(5) 2_776 2_776
C1 Ag1 Ag2 54.37(6) . .
P1 Ag1 Ag2 107.555(19) . .
C1 Ag1 Ag2 134.77(6) 2_776 .
Ag1 Ag1 Ag2 100.121(19) 2_776 .
C1 Ag2 P4 127.89(6) . .
C1 Ag2 P3 113.37(6) . .
P4 Ag2 P3 117.25(3) . .
C1 Ag2 P2 123.95(6) . .
P4 Ag2 P2 79.60(2) . .
P3 Ag2 P2 77.27(2) . .
C1 Ag2 C2 27.10(8) . .
P4 Ag2 C2 137.52(6) . .
P3 Ag2 C2 92.85(6) . .
P2 Ag2 C2 139.26(6) . .
C1 Ag2 Ag1 46.73(6) . .
P4 Ag2 Ag1 102.62(3) . .
P3 Ag2 Ag1 131.02(2) . .
P2 Ag2 Ag1 83.58(2) . .
C2 Ag2 Ag1 73.43(6) . .
O1 C64 C65 120.5(4) . .
O1 C64 C63 122.9(5) . .
C65 C64 C63 116.5(4) . .
C64 C65 H65A 109.5 . .
C64 C65 H65B 109.5 . .
H65A C65 H65B 109.5 . .
C64 C65 H65C 109.5 . .
H65A C65 H65C 109.5 . .
H65B C65 H65C 109.5 . .
C64 C63 H63B 109.5 . .
C64 C63 H63C 109.5 . .
H63B C63 H63C 109.5 . .
C64 C63 H63A 109.5 . .
H63B C63 H63A 109.5 . .
H63C C63 H63A 109.5 . .

loop_
_geom_bond_atom_site_label_1
_geom_bond_atom_site_label_2
_geom_bond_distance
_geom_bond_site_symmetry_2
C1 C2 1.206(3) .
C1 Ag1 2.174(2) .
C1 Ag2 2.427(2) .
C1 Ag1 2.525(2) 2_776
C2 C3 1.447(3) .
C2 Ag2 2.643(2) .
C3 C8 1.400(4) .
C3 C4 1.404(4) .
C4 C5 1.398(4) .
C4 H4 0.9500 .
C5 C6 1.376(5) .
C5 H5 0.9500 .
C6 C7 1.379(5) .
C6 H6 0.9500 .
C7 C8 1.396(4) .
C7 H7 0.9500 .
C8 H8 0.9500 .
C9 C14 1.394(3) .
C9 C10 1.401(4) .
C9 P1 1.830(2) .
C10 C11 1.382(4) .
C10 H10 0.9500 .
C11 C12 1.393(4) .
C11 H11 0.9500 .
C12 C13 1.384(4) .
C12 H12 0.9500 .
C13 C14 1.393(4) .
C13 H13 0.9500 .
C14 H14 0.9500 .
C15 C20 1.393(3) .
C15 C16 1.399(3) .
C15 P1 1.828(2) .
C16 C17 1.391(4) .
C16 H16 0.9500 .
C17 C18 1.385(4) .
C17 H17 0.9500 .
C18 C19 1.381(4) .
C18 H18 0.9500 .
C19 C20 1.394(4) .
C19 H19 0.9500 .
C20 H20 0.9500 .
C21 C22 1.402(3) .
C21 C26 1.423(3) .
C21 P1 1.847(2) .
C22 C23 1.389(3) .
C22 H22 0.9500 .
C23 C24 1.386(4) .
C23 H23 0.9500 .
C24 C25 1.394(3) .
C24 H24 0.9500 .
C25 C26 1.398(3) .
C25 H25 0.9500 .
C26 P2 1.832(2) .
C27 C28 1.404(3) .
C27 C32 1.414(3) .
C27 P2 1.833(2) .
C28 C29 1.387(4) .
C28 H28 0.9500 .
C29 C30 1.386(4) .
C29 H29 0.9500 .
C30 C31 1.394(4) .
C30 H30 0.9500 .
C31 C32 1.403(3) .
C31 H31 0.9500 .
C32 P4 1.840(2) .
C33 C38 1.408(3) .
C33 C34 1.408(3) .
C33 P2 1.851(2) .
C34 C35 1.392(4) .
C34 H34 0.9500 .
C35 C36 1.386(4) .
C35 H35 0.9500 .
C36 C37 1.392(4) .
C36 H36 0.9500 .
C37 C38 1.397(3) .
C37 H37 0.9500 .
C38 P3 1.842(2) .
C39 C44 1.395(3) .
C39 C40 1.399(4) .
C39 P3 1.828(2) .
C40 C41 1.388(4) .
C40 H40 0.9500 .
C41 C42 1.388(4) .
C41 H41 0.9500 .
C42 C43 1.379(4) .
C42 H42 0.9500 .
C43 C44 1.399(4) .
C43 H43 0.9500 .
C44 H44 0.9500 .
C45 C50 1.393(3) .
C45 C46 1.401(3) .
C45 P3 1.837(2) .
C46 C47 1.393(4) .
C46 H46 0.9500 .
C47 C48 1.384(4) .
C47 H47 0.9500 .
C48 C49 1.384(4) .
C48 H48 0.9500 .
C49 C50 1.400(4) .
C49 H49 0.9500 .
C50 H50 0.9500 .
C51 C56 1.389(4) .
C51 C52 1.400(4) .
C51 P4 1.829(2) .
C52 C53 1.381(4) .
C52 H52 0.9500 .
C53 C54 1.370(5) .
C53 H53 0.9500 .
C54 C55 1.380(6) .
C54 H54 0.9500 .
C55 C56 1.414(4) .
C55 H55 0.9500 .
C56 H56 0.9500 .
C57 C58 1.398(4) .
C57 C62 1.401(4) .
C57 P4 1.826(2) .
C58 C59 1.394(4) .
C58 H58 0.9500 .
C59 C60 1.383(5) .
C59 H59 0.9500 .
C60 C61 1.381(5) .
C60 H60 0.9500 .
C61 C62 1.393(4) .
C61 H61 0.9500 .
C62 H62 0.9500 .
F1 P5 1.595(2) .
F2 P5 1.575(2) .
F3 P5 1.598(2) .
F4 P5 1.607(2) .
F5 P5 1.580(2) .
F6 P5 1.588(2) .
P1 Ag1 2.4100(9) .
P2 Ag2 2.6245(9) .
P3 Ag2 2.5172(9) .
P4 Ag2 2.4731(8) .
Ag1 C1 2.525(2) 2_776
Ag1 Ag1 2.9135(8) 2_776
Ag1 Ag2 2.9297(6) .
O1 C64 1.196(5) .
C64 C65 1.484(6) .
C64 C63 1.484(6) .
C65 H65A 0.9800 .
C65 H65B 0.9800 .
C65 H65C 0.9800 .
C63 H63B 0.9800 .
C63 H63C 0.9800 .
C63 H63A 0.9800 .
